data_2205561
loop_
_publ_author_name
'Schollmeyer, Dieter'
'Bernd Kammerer'
'Christian Peifer'
'Stefan Laufer'

_publ_section_title
;
 (3<i>RS</i>,1<i>S</i><i>R</i>)-3-Bromo-3-(1-phenylpropyl)chroman-2,4-dione
;
_journal_issue 4
_journal_name_full 'Acta Crystallographica Section E'
_journal_page_first o868
_journal_page_last o869
_journal_paper_doi 10.1107/S1600536805006124
_journal_volume 61
_journal_year 2005
_chemical_formula_iupac 'C18 H15 Br O3'
_chemical_formula_moiety 'C18 H15 Br O3'
_chemical_formula_sum 'C18 H15 Br O3'
_chemical_formula_weight 359.21
_chemical_name_systematic
;
(3RS,1SR)-3-Bromo-3-(1-phenylpropyl)chroman-2,4-dione
;
_space_group_IT_number 2
_symmetry_cell_setting triclinic
_symmetry_space_group_name_Hall '-P 1'
_symmetry_space_group_name_H-M 'P -1'
_atom_sites_solution_hydrogens geom
_atom_sites_solution_primary direct
_atom_sites_solution_secondary difmap
_audit_creation_method SHELXL-97
_cell_angle_alpha 91.154(12)
_cell_angle_beta 90.796(18)
_cell_angle_gamma 103.908(14)
_cell_formula_units_Z 2
_cell_length_a 6.2769(16)
_cell_length_b 8.6095(10)
_cell_length_c 14.775(3)
_cell_measurement_reflns_used 25
_cell_measurement_temperature 295(2)
_cell_measurement_theta_max 71
_cell_measurement_theta_min 60
_cell_volume 774.7(3)
_computing_cell_refinement COLLECT
_computing_data_collection 'COLLECT (Nonius, 1998)'
_computing_data_reduction 'CORINC (Dr\"ager et al., 1971)'
_computing_molecular_graphics 'ORTEPII (Johnson, 1976)'
_computing_publication_material SHELXL97
_computing_structure_refinement 'SHELXL97 (Sheldrick, 1997)'
_computing_structure_solution 'SIR92 (Altomare et al., 1994)'
_diffrn_ambient_temperature 295(2)
_diffrn_measured_fraction_theta_full 1.000
_diffrn_measured_fraction_theta_max 1.000
_diffrn_measurement_device '\k-geometry diffractometer'
_diffrn_measurement_device_type 'Enraf--Nonius CAD-4'
_diffrn_measurement_method \q/2\w
_diffrn_radiation_monochromator graphite
_diffrn_radiation_type CuK\a
_diffrn_radiation_wavelength 1.54178
_diffrn_reflns_av_R_equivalents 0.0425
_diffrn_reflns_av_sigmaI/netI 0.0269
_diffrn_reflns_limit_h_max 7
_diffrn_reflns_limit_h_min -7
_diffrn_reflns_limit_k_max 10
_diffrn_reflns_limit_k_min -10
_diffrn_reflns_limit_l_max 0
_diffrn_reflns_limit_l_min -18
_diffrn_reflns_number 3234
_diffrn_reflns_theta_full 73.11
_diffrn_reflns_theta_max 73.11
_diffrn_reflns_theta_min 2.99
_diffrn_standards_decay_% 10
_diffrn_standards_interval_time 60
_diffrn_standards_number 3
_exptl_absorpt_coefficient_mu 3.702
_exptl_absorpt_correction_T_max 0.926
_exptl_absorpt_correction_T_min 0.353
_exptl_absorpt_correction_type numerical
_exptl_absorpt_process_details '(de Meulenaer & Tompa; 1965)'
_exptl_crystal_colour colourless
_exptl_crystal_density_diffrn 1.540
_exptl_crystal_density_method 'not measured'
_exptl_crystal_description plate
_exptl_crystal_F_000 364
_exptl_crystal_size_max 0.38
_exptl_crystal_size_mid 0.28
_exptl_crystal_size_min 0.02
_refine_diff_density_max 0.573
_refine_diff_density_min -0.566
_refine_ls_extinction_method none
_refine_ls_goodness_of_fit_ref 1.117
_refine_ls_hydrogen_treatment refU
_refine_ls_matrix_type full
_refine_ls_number_parameters 212
_refine_ls_number_reflns 3109
_refine_ls_number_restraints 0
_refine_ls_restrained_S_all 1.117
_refine_ls_R_factor_all 0.0458
_refine_ls_R_factor_gt 0.0411
_refine_ls_shift/su_max 0.000
_refine_ls_shift/su_mean 0.000
_refine_ls_structure_factor_coef Fsqd
_refine_ls_weighting_details 'calc w = 1/[\s^2^(Fo^2^)+(0.0656P)^2^+0.3708P] where P = (Fo^2^+2Fc^2^)/3'
_refine_ls_weighting_scheme calc
_refine_ls_wR_factor_obs 0.1115
_refine_ls_wR_factor_ref 0.1153
_reflns_number_gt 2812
_reflns_number_total 3109
_reflns_threshold_expression I>2\s(I)
_cod_data_source_file ob6484.cif
_cod_data_source_block I
_cod_database_code 2205561

loop_
_symmetry_equiv_pos_as_xyz
'x, y, z'
'-x, -y, -z'

loop_
_atom_site_label
_atom_site_fract_x
_atom_site_fract_y
_atom_site_fract_z
_atom_site_U_iso_or_equiv
_atom_site_adp_type
_atom_site_calc_flag
_atom_site_refinement_flags
_atom_site_occupancy
_atom_site_type_symbol
Br1 -0.02158(5) -0.00819(4) 0.16282(2) 0.05098(14) Uani d . 1 Br
C1 0.1725(5) 0.2004(3) 0.20421(18) 0.0387(6) Uani d . 1 C
C2 0.1484(5) 0.3042(3) 0.12335(19) 0.0418(6) Uani d . 1 C
C3 0.2876(5) 0.2931(3) 0.04549(19) 0.0431(6) Uani d . 1 C
C4 0.2542(6) 0.3556(4) -0.0385(2) 0.0519(8) Uani d . 1 C
H4 0.1410 0.4069 -0.0465 0.060(11) Uiso calc R 1 H
C5 0.3878(7) 0.3416(4) -0.1093(2) 0.0616(10) Uani d . 1 C
H5 0.3641 0.3827 -0.1653 0.075(13) Uiso calc R 1 H
C6 0.5586(7) 0.2663(4) -0.0977(2) 0.0640(10) Uani d . 1 C
H6 0.6478 0.2567 -0.1462 0.072(13) Uiso calc R 1 H
C7 0.5967(6) 0.2062(4) -0.0157(2) 0.0559(8) Uani d . 1 C
H7 0.7118 0.1567 -0.0077 0.068(12) Uiso calc R 1 H
C8 0.4605(5) 0.2204(4) 0.0551(2) 0.0461(7) Uani d . 1 C
O9 0.5154(4) 0.1596(3) 0.13657(15) 0.0535(5) Uani d . 1 O
C10 0.3974(5) 0.1572(4) 0.2115(2) 0.0446(6) Uani d . 1 C
O11 0.0143(4) 0.3837(3) 0.12442(16) 0.0548(6) Uani d . 1 O
O12 0.4655(5) 0.1128(3) 0.27981(17) 0.0632(7) Uani d . 1 O
C13 0.0904(5) 0.2606(4) 0.29277(19) 0.0445(6) Uani d . 1 C
H13 -0.0556 0.2761 0.2778 0.049(9) Uiso calc R 1 H
C14 0.2300(6) 0.4274(4) 0.3190(2) 0.0489(7) Uani d . 1 C
C15 0.1457(8) 0.5604(4) 0.3080(2) 0.0620(10) Uani d . 1 C
H15 0.0051 0.5473 0.2834 0.069(13) Uiso calc R 1 H
C16 0.2656(11) 0.7120(5) 0.3328(3) 0.0820(15) Uani d . 1 C
H16 0.2052 0.7995 0.3247 0.14(3) Uiso calc R 1 H
C17 0.4685(12) 0.7338(6) 0.3684(3) 0.0947(18) Uani d . 1 C
H17 0.5479 0.8366 0.3845 0.13(2) Uiso calc R 1 H
C18 0.5608(10) 0.6068(8) 0.3814(4) 0.0970(17) Uani d . 1 C
H18 0.7021 0.6229 0.4057 0.11(2) Uiso calc R 1 H
C19 0.4380(8) 0.4510(5) 0.3571(3) 0.0710(11) Uani d . 1 C
H19 0.4977 0.3636 0.3669 0.060(11) Uiso calc R 1 H
C20 0.0557(7) 0.1456(5) 0.3717(2) 0.0609(9) Uani d . 1 C
H20A -0.0169 0.0389 0.3495 0.090(11) Uiso calc R 1 H
H20B 0.1972 0.1412 0.3974 0.090(11) Uiso calc R 1 H
C21 -0.0807(8) 0.1970(6) 0.4444(2) 0.0717(11) Uani d . 1 C
H21A -0.1010 0.1216 0.4924 0.104(10) Uiso calc R 1 H
H21B -0.2210 0.2010 0.4193 0.104(10) Uiso calc R 1 H
H21C -0.0068 0.3011 0.4679 0.104(10) Uiso calc R 1 H

loop_
_atom_site_aniso_label
_atom_site_aniso_U_11
_atom_site_aniso_U_22
_atom_site_aniso_U_33
_atom_site_aniso_U_12
_atom_site_aniso_U_13
_atom_site_aniso_U_23
Br1 0.0536(2) 0.03718(19) 0.0596(2) 0.00627(13) -0.00442(14) -0.00108(13)
C1 0.0437(15) 0.0335(13) 0.0381(13) 0.0082(11) -0.0023(11) 0.0006(10)
C2 0.0475(16) 0.0358(14) 0.0429(14) 0.0119(12) -0.0071(12) 0.0011(11)
C3 0.0524(17) 0.0319(13) 0.0409(14) 0.0027(12) -0.0002(12) -0.0033(10)
C4 0.066(2) 0.0334(14) 0.0523(17) 0.0049(13) -0.0098(15) 0.0014(12)
C5 0.089(3) 0.0446(18) 0.0399(16) -0.0051(17) -0.0029(16) 0.0063(13)
C6 0.081(3) 0.052(2) 0.0505(18) -0.0007(18) 0.0181(18) -0.0060(15)
C7 0.058(2) 0.0458(17) 0.063(2) 0.0104(15) 0.0075(16) -0.0043(14)
C8 0.0547(18) 0.0386(15) 0.0422(15) 0.0058(12) -0.0011(12) 0.0023(11)
O9 0.0526(13) 0.0649(14) 0.0504(12) 0.0281(11) 0.0026(10) 0.0063(10)
C10 0.0558(18) 0.0399(15) 0.0414(14) 0.0181(13) -0.0026(12) 0.0012(11)
O11 0.0630(14) 0.0574(13) 0.0521(12) 0.0306(11) -0.0041(10) 0.0031(10)
O12 0.0712(16) 0.0774(17) 0.0523(13) 0.0400(14) -0.0065(11) 0.0085(12)
C13 0.0546(17) 0.0407(15) 0.0402(14) 0.0150(13) 0.0066(12) 0.0046(11)
C14 0.066(2) 0.0447(16) 0.0370(14) 0.0142(14) 0.0115(13) -0.0011(11)
C15 0.100(3) 0.0491(19) 0.0425(16) 0.0286(19) 0.0092(18) -0.0010(13)
C16 0.142(5) 0.048(2) 0.057(2) 0.022(3) 0.019(3) -0.0023(17)
C17 0.144(5) 0.054(3) 0.074(3) -0.002(3) 0.028(3) -0.016(2)
C18 0.081(3) 0.108(4) 0.088(3) -0.002(3) 0.002(3) -0.037(3)
C19 0.080(3) 0.067(2) 0.066(2) 0.019(2) -0.006(2) -0.0182(19)
C20 0.080(3) 0.057(2) 0.0486(18) 0.0213(18) 0.0122(17) 0.0139(15)
C21 0.083(3) 0.091(3) 0.0456(18) 0.026(2) 0.0181(18) 0.0125(18)

loop_
_atom_type_symbol
_atom_type_description
_atom_type_scat_dispersion_real
_atom_type_scat_dispersion_imag
_atom_type_scat_source
C C 0.0181 0.0091 'International Tables Vol C Tables 4.2.6.8 and 6.1.1.4'
H H 0.0000 0.0000 'International Tables Vol C Tables 4.2.6.8 and 6.1.1.4'
O O 0.0492 0.0322 'International Tables Vol C Tables 4.2.6.8 and 6.1.1.4'
Br Br -0.6763 1.2805 'International Tables Vol C Tables 4.2.6.8 and 6.1.1.4'

loop_
_geom_angle_atom_site_label_1
_geom_angle_atom_site_label_2
_geom_angle_atom_site_label_3
_geom_angle
_geom_angle_publ_flag
C2 C1 C13 112.7(2) ?
C2 C1 C10 114.4(2) ?
C13 C1 C10 115.3(2) ?
C2 C1 Br1 100.32(18) yes
C13 C1 Br1 111.1(2) yes
C10 C1 Br1 101.28(18) yes
O11 C2 C3 123.6(3) ?
O11 C2 C1 120.1(3) ?
C3 C2 C1 116.3(2) ?
C8 C3 C4 118.1(3) ?
C8 C3 C2 119.5(3) ?
C4 C3 C2 122.4(3) ?
C5 C4 C3 120.2(3) ?
C4 C5 C6 120.2(3) ?
C7 C6 C5 120.6(3) ?
C6 C7 C8 118.6(4) ?
C7 C8 C3 122.1(3) ?
C7 C8 O9 114.5(3) ?
C3 C8 O9 123.3(3) ?
C10 O9 C8 123.0(2) ?
O12 C10 O9 118.2(3) ?
O12 C10 C1 123.1(3) ?
O9 C10 C1 118.6(2) ?
C20 C13 C14 113.0(3) ?
C20 C13 C1 116.7(3) ?
C14 C13 C1 110.2(2) ?
C19 C14 C15 117.7(4) ?
C19 C14 C13 122.2(3) ?
C15 C14 C13 120.0(3) ?
C16 C15 C14 121.4(5) ?
C17 C16 C15 120.4(5) ?
C16 C17 C18 121.0(5) ?
C17 C18 C19 119.0(6) ?
C14 C19 C18 120.5(5) ?
C21 C20 C13 111.6(3) ?
C3 C4 H4 120.00 no
C5 C4 H4 120.00 no
C4 C5 H5 120.00 no
C6 C5 H5 120.00 no
C5 C6 H6 120.00 no
C7 C6 H6 120.00 no
C6 C7 H7 121.00 no
C8 C7 H7 121.00 no
C1 C13 H13 105.00 no
C14 C13 H13 105.00 no
C20 C13 H13 105.00 no
C14 C15 H15 119.00 no
C16 C15 H15 119.00 no
C15 C16 H16 120.00 no
C17 C16 H16 120.00 no
C16 C17 H17 120.00 no
C18 C17 H17 120.00 no
C17 C18 H18 120.00 no
C19 C18 H18 121.00 no
C14 C19 H19 120.00 no
C18 C19 H19 120.00 no
C13 C20 H20A 109.00 no
C13 C20 H20B 109.00 no
C21 C20 H20A 109.00 no
C21 C20 H20B 109.00 no
H20A C20 H20B 108.00 no
C20 C21 H21A 109.00 no
C20 C21 H21B 109.00 no
C20 C21 H21C 109.00 no
H21A C21 H21B 109.00 no
H21A C21 H21C 109.00 no
H21B C21 H21C 110.00 no

loop_
_geom_bond_atom_site_label_1
_geom_bond_atom_site_label_2
_geom_bond_distance
_geom_bond_publ_flag
Br1 C1 1.992(3) yes
C1 C2 1.533(4) ?
C1 C13 1.538(4) ?
C1 C10 1.547(4) ?
C2 O11 1.206(4) ?
C2 C3 1.469(4) ?
C3 C8 1.384(5) ?
C3 C4 1.396(4) ?
C4 C5 1.371(5) ?
C5 C6 1.390(6) ?
C6 C7 1.369(6) ?
C7 C8 1.382(5) ?
C8 O9 1.393(4) ?
O9 C10 1.339(4) ?
C10 O12 1.195(4) ?
C13 C20 1.529(4) ?
C13 C14 1.531(4) ?
C14 C19 1.383(6) ?
C14 C15 1.383(5) ?
C15 C16 1.380(6) ?
C16 C17 1.341(8) ?
C17 C18 1.370(9) ?
C18 C19 1.414(7) ?
C20 C21 1.507(5) ?
C4 H4 0.9300 no
C5 H5 0.9300 no
C6 H6 0.9300 no
C7 H7 0.9300 no
C13 H13 0.9800 no
C15 H15 0.9300 no
C16 H16 0.9300 no
C17 H17 0.9300 no
C18 H18 0.9300 no
C19 H19 0.9300 no
C20 H20A 0.9700 no
C20 H20B 0.9700 no
C21 H21A 0.9600 no
C21 H21B 0.9600 no
C21 H21C 0.9600 no

loop_
_geom_hbond_atom_site_label_D
_geom_hbond_atom_site_label_H
_geom_hbond_atom_site_label_A
_geom_hbond_site_symmetry_A
_geom_hbond_distance_DH
_geom_hbond_distance_HA
_geom_hbond_distance_DA
_geom_hbond_angle_DHA
_geom_hbond_publ_flag
C4 H4 O11 2_565 0.93 2.54 3.372(4) 150 yes

loop_
_geom_torsion_atom_site_label_1
_geom_torsion_atom_site_label_2
_geom_torsion_atom_site_label_3
_geom_torsion_atom_site_label_4
_geom_torsion
_geom_torsion_publ_flag
C13 C1 C2 O11 -23.8(4) ?
C10 C1 C2 O11 -158.0(3) ?
Br1 C1 C2 O11 94.5(3) ?
C13 C1 C2 C3 159.3(3) ?
C10 C1 C2 C3 25.0(4) ?
Br1 C1 C2 C3 -82.5(3) ?
O11 C2 C3 C8 169.6(3) ?
C1 C2 C3 C8 -13.5(4) ?
O11 C2 C3 C4 -9.4(5) ?
C1 C2 C3 C4 167.4(3) ?
C8 C3 C4 C5 1.2(4) ?
C2 C3 C4 C5 -179.7(3) ?
C3 C4 C5 C6 -0.5(5) ?
C4 C5 C6 C7 -0.4(5) ?
C5 C6 C7 C8 0.7(5) ?
C6 C7 C8 C3 0.1(5) ?
C6 C7 C8 O9 -178.4(3) ?
C4 C3 C8 C7 -1.0(5) ?
C2 C3 C8 C7 179.9(3) ?
C4 C3 C8 O9 177.3(3) ?
C2 C3 C8 O9 -1.8(4) ?
C7 C8 O9 C10 -177.3(3) ?
C3 C8 O9 C10 4.3(5) ?
C8 O9 C10 O12 -174.9(3) ?
C8 O9 C10 C1 9.2(4) ?
C2 C1 C10 O12 161.0(3) ?
C13 C1 C10 O12 27.9(4) ?
Br1 C1 C10 O12 -92.1(3) ?
C2 C1 C10 O9 -23.4(4) ?
C13 C1 C10 O9 -156.5(3) ?
Br1 C1 C10 O9 83.5(3) ?
C2 C1 C13 C20 165.9(3) ?
C10 C1 C13 C20 -60.3(4) ?
Br1 C1 C13 C20 54.2(3) ?
C2 C1 C13 C14 -63.5(3) ?
C10 C1 C13 C14 70.4(3) ?
Br1 C1 C13 C14 -175.2(2) yes
C20 C13 C14 C19 56.0(4) ?
C1 C13 C14 C19 -76.6(4) ?
C20 C13 C14 C15 -121.5(3) ?
C1 C13 C14 C15 105.9(3) ?
C19 C14 C15 C16 1.0(5) ?
C13 C14 C15 C16 178.6(3) ?
C14 C15 C16 C17 0.0(6) ?
C15 C16 C17 C18 -0.3(7) ?
C16 C17 C18 C19 -0.4(8) ?
C15 C14 C19 C18 -1.7(6) ?
C13 C14 C19 C18 -179.3(4) ?
C17 C18 C19 C14 1.5(7) ?
C14 C13 C20 C21 66.3(4) ?
C1 C13 C20 C21 -164.4(3) ?
